data_4307076
loop_
_publ_author_name
'Ying-Ying Liu'
'Jian-Fang Ma'
'Jin Yang'
'Zhong-Min Su'

_publ_contact_author_address
;
Department of Chemistry
Northeast Normal University
Changchun 130024
P.R.China
;
_publ_contact_author_email jianfangma@yahoo.com.cn
_publ_contact_author_fax +86-431-85098620
_publ_contact_author_name 'Jian-Fang Ma'
_publ_contact_author_phone +86-431-85098620
_publ_section_title
;
Syntheses and Characterization of Six Coordination Polymers of Zinc(II) and
Cobalt(II) with 1,3,5-Benzenetricarboxylate Anion and Bis(imidazole) Ligands
;
_journal_name_full 'Inorganic Chemistry'
_journal_page_first 3027
_journal_page_last 3037
_journal_paper_doi 10.1021/ic061575l
_journal_volume 46
_journal_year 2007
_chemical_formula_sum 'C38 H47 Co4 N8 O19.5'
_chemical_formula_weight 1163.55
_chemical_name_systematic
;
 ?
;
_space_group_IT_number 2
_symmetry_cell_setting triclinic
_symmetry_space_group_name_Hall '-P 1'
_symmetry_space_group_name_H-M 'P -1'
_atom_sites_solution_hydrogens geom
_atom_sites_solution_primary direct
_atom_sites_solution_secondary difmap
_audit_creation_method SHELXL-97
_cell_angle_alpha 83.61(3)
_cell_angle_beta 84.85(3)
_cell_angle_gamma 73.03(3)
_cell_formula_units_Z 2
_cell_length_a 11.074(2)
_cell_length_b 11.462(2)
_cell_length_c 18.048(4)
_cell_measurement_reflns_used 9575
_cell_measurement_temperature 293(2)
_cell_measurement_theta_max 27.5
_cell_measurement_theta_min 3.0
_cell_volume 2173.5(8)
_computing_cell_refinement 'SAINT (Bruker, 1999)'
_computing_data_collection 'SMART (Bruker, 1997)'
_computing_data_reduction SAINT
_computing_molecular_graphics 'SHELXTL-PLUS (Sheldrick, 1990)'
_computing_publication_material SHELXL-97
_computing_structure_refinement 'SHELXL-97 (Sheldrick, 1997)'
_computing_structure_solution 'SHELXS-97(Sheldrick, 1997)'
_diffrn_ambient_temperature 293(2)
_diffrn_measured_fraction_theta_full 0.979
_diffrn_measured_fraction_theta_max 0.959
_diffrn_measurement_device_type 'Bruker APEX CCD area-detector'
_diffrn_measurement_method '\w scans'
_diffrn_radiation_monochromator graphite
_diffrn_radiation_source 'fine-focus sealed tube'
_diffrn_radiation_type MoK\a
_diffrn_radiation_wavelength 0.71073
_diffrn_reflns_av_R_equivalents 0.0429
_diffrn_reflns_av_sigmaI/netI 0.0557
_diffrn_reflns_limit_h_max 14
_diffrn_reflns_limit_h_min -14
_diffrn_reflns_limit_k_max 14
_diffrn_reflns_limit_k_min -14
_diffrn_reflns_limit_l_max 23
_diffrn_reflns_limit_l_min -23
_diffrn_reflns_number 20960
_diffrn_reflns_theta_full 25.00
_diffrn_reflns_theta_max 27.48
_diffrn_reflns_theta_min 3.01
_diffrn_standards_decay_% 0
_diffrn_standards_number 0
_exptl_absorpt_coefficient_mu 1.591
_exptl_absorpt_correction_T_max 0.924
_exptl_absorpt_correction_T_min 0.742
_exptl_absorpt_correction_type multi-scan
_exptl_absorpt_process_details 'SADABS(Sheldrick, 1996)'
_exptl_crystal_colour purple
_exptl_crystal_density_diffrn 1.776
_exptl_crystal_density_meas ?
_exptl_crystal_density_method 'not measured'
_exptl_crystal_description Block
_exptl_crystal_F_000 1188
_exptl_crystal_size_max 0.182
_exptl_crystal_size_mid 0.172
_exptl_crystal_size_min 0.106
_refine_diff_density_max 1.650
_refine_diff_density_min -0.982
_refine_diff_density_rms 0.184
_refine_ls_extinction_method none
_refine_ls_goodness_of_fit_ref 1.103
_refine_ls_hydrogen_treatment mixed
_refine_ls_matrix_type full
_refine_ls_number_parameters 666
_refine_ls_number_reflns 9575
_refine_ls_number_restraints 19
_refine_ls_restrained_S_all 1.102
_refine_ls_R_factor_all 0.0832
_refine_ls_R_factor_gt 0.0661
_refine_ls_shift/su_max 0.001
_refine_ls_shift/su_mean 0.000
_refine_ls_structure_factor_coef Fsqd
_refine_ls_weighting_details 'calc w=1/[\s^2^(Fo^2^)+(0.0847P)^2^+17.3544P] where P=(Fo^2^+2Fc^2^)/3'
_refine_ls_weighting_scheme calc
_refine_ls_wR_factor_gt 0.1956
_refine_ls_wR_factor_ref 0.2077
_reflns_number_gt 7580
_reflns_number_total 9575
_reflns_threshold_expression >2sigma(I)
_cod_data_source_file ic061575lsi20061217_095045_6.cif
_cod_data_source_block compound-6
_cod_depositor_comments
;
The following automatic conversions were performed:
'_symmetry_cell_setting' value 'Triclinic' changed to 'triclinic'
according to '/home/saulius/struct/CIF-dictionaries/cif_core.dic'
dictionary named 'cif_core.dic' version 2.4.1 from 2010-06-29.

Automatic conversion script
Id: cif_fix_enum 1527 2010-12-29 10:47:43Z saulius 

The following automatic conversions were performed:

'_exptl_crystal_density_meas' value 'none' was changed to '?' - the
value is perceived as not measured.

Automatic conversion script
Id: cif_fix_values 3008 2015-01-20 13:52:24Z robertas 
;
_cod_original_cell_volume 2173.7(8)
_cod_original_formula_sum 'C38 H47 Co4 N8 O19.50'
_cod_database_code 4307076

loop_
_symmetry_equiv_pos_as_xyz
'x, y, z'
'-x, -y, -z'

loop_
_atom_site_label
_atom_site_type_symbol
_atom_site_fract_x
_atom_site_fract_y
_atom_site_fract_z
_atom_site_U_iso_or_equiv
_atom_site_adp_type
_atom_site_occupancy
_atom_site_symmetry_multiplicity
_atom_site_calc_flag
_atom_site_refinement_flags
_atom_site_disorder_assembly
_atom_site_disorder_group
Co1 Co -0.02918(7) 0.60431(7) 1.43302(4) 0.01754(19) Uani 1 1 d . . .
Co2 Co -0.54726(7) 0.59587(7) 2.05982(4) 0.01396(18) Uani 1 1 d D . .
Co3 Co -0.68094(7) 0.62796(7) 1.88189(4) 0.01574(18) Uani 1 1 d D . .
Co4 Co 0.08904(8) 0.63316(8) 1.59888(4) 0.0224(2) Uani 1 1 d . . .
C1 C -0.9458(5) 0.6183(5) 2.0741(3) 0.0138(10) Uani 1 1 d . . .
C2 C -0.9462(5) 0.5932(5) 2.1532(3) 0.0145(10) Uani 1 1 d . . .
H2 H -0.8740 0.5854 2.1781 0.017 Uiso 1 1 calc R . .
C3 C -1.0552(5) 0.5805(5) 2.1922(3) 0.0158(10) Uani 1 1 d . . .
C4 C -1.1648(5) 0.5955(5) 2.1554(3) 0.0170(11) Uani 1 1 d . . .
H4 H -1.2369 0.5846 2.1823 0.020 Uiso 1 1 calc R . .
C5 C -1.1668(5) 0.6265(5) 2.0790(3) 0.0150(10) Uani 1 1 d . . .
C6 C -1.0573(5) 0.6380(5) 2.0386(3) 0.0158(10) Uani 1 1 d . . .
H6 H -1.0586 0.6591 1.9873 0.019 Uiso 1 1 calc R . .
C7 C -0.8218(5) 0.6172(5) 2.0323(3) 0.0157(10) Uani 1 1 d . . .
C8 C -1.0498(5) 0.5389(5) 2.2744(3) 0.0175(11) Uani 1 1 d . . .
C10 C 0.3563(5) 0.6359(5) 1.4164(3) 0.0189(11) Uani 1 1 d . . .
C11 C 0.4605(5) 0.6377(5) 1.4538(3) 0.0167(11) Uani 1 1 d . . .
H11 H 0.4497 0.6591 1.5027 0.020 Uiso 1 1 calc R . .
C12 C 0.5818(5) 0.6072(5) 1.4175(3) 0.0155(10) Uani 1 1 d . . .
C13 C 0.5959(5) 0.5742(5) 1.3449(3) 0.0174(11) Uani 1 1 d . . .
H13 H 0.6763 0.5516 1.3212 0.021 Uiso 1 1 calc R . .
C14 C 0.4921(6) 0.5744(5) 1.3070(3) 0.0173(11) Uani 1 1 d . . .
C15 C 0.3741(5) 0.6046(5) 1.3417(3) 0.0180(11) Uani 1 1 d . . .
H15 H 0.3048 0.6047 1.3161 0.022 Uiso 1 1 calc R . .
C16 C 0.2283(5) 0.6538(6) 1.4570(3) 0.0220(12) Uani 1 1 d . . .
C17 C 0.6936(5) 0.6081(6) 1.4585(3) 0.0187(11) Uani 1 1 d . . .
C19 C -0.5702(7) 0.8464(7) 1.8385(4) 0.0348(16) Uani 1 1 d . . .
H19 H -0.4881 0.7961 1.8436 0.042 Uiso 1 1 calc R . .
C20 C -0.7709(7) 0.9094(6) 1.8307(4) 0.0342(16) Uani 1 1 d . . .
H20 H -0.8548 0.9101 1.8290 0.041 Uiso 1 1 calc R . .
C21 C -0.7289(8) 1.0100(7) 1.8233(4) 0.0412(18) Uani 1 1 d . . .
H21 H -0.7777 1.0912 1.8166 0.049 Uiso 1 1 calc R . .
C22 C -0.0993(9) 0.8324(8) 1.6824(4) 0.050(2) Uani 1 1 d . . .
H22 H -0.1246 0.7737 1.7147 0.060 Uiso 1 1 calc R . .
C23 C -0.0840(10) 1.0087(8) 1.6311(7) 0.060(3) Uani 1 1 d . . .
H23 H -0.0955 1.0924 1.6204 0.072 Uiso 1 1 calc R . .
C24 C -0.0006(9) 0.9182(8) 1.5967(6) 0.052(2) Uani 1 1 d . . .
H24 H 0.0558 0.9290 1.5569 0.063 Uiso 1 1 calc R . .
C25 C -0.2509(13) 1.0127(12) 1.7388(6) 0.089(5) Uani 1 1 d . . .
H25A H -0.2388 1.0902 1.7479 0.107 Uiso 1 1 calc R . .
H25B H -0.2430 0.9616 1.7857 0.107 Uiso 1 1 calc R . .
C26 C -0.3929(10) 1.0380(9) 1.7127(6) 0.061(3) Uani 1 1 d . . .
H26A H -0.3976 1.0779 1.6623 0.074 Uiso 1 1 calc R . .
H26B H -0.4105 0.9602 1.7116 0.074 Uiso 1 1 calc R . .
C27 C -0.4882(10) 1.1129(9) 1.7604(6) 0.058(2) Uani 1 1 d . . .
H27A H -0.5649 1.1459 1.7337 0.069 Uiso 1 1 calc R . .
H27B H -0.4600 1.1814 1.7712 0.069 Uiso 1 1 calc R . .
C28 C -0.5185(11) 1.0469(10) 1.8323(6) 0.066(3) Uani 1 1 d . . .
H28A H -0.4399 0.9961 1.8523 0.079 Uiso 1 1 calc R . .
H28B H -0.5583 1.1068 1.8675 0.079 Uiso 1 1 calc R . .
C29 C -0.7416(6) 0.8355(6) 2.0869(4) 0.0261(13) Uani 1 1 d . . .
H29 H -0.7881 0.7919 2.1179 0.031 Uiso 1 1 calc R . .
C30 C -0.6910(7) 0.9862(6) 2.0198(4) 0.0349(16) Uani 1 1 d . . .
H30 H -0.6934 1.0632 1.9962 0.042 Uiso 1 1 calc R . .
C31 C -0.5932(7) 0.8808(6) 2.0153(4) 0.0286(14) Uani 1 1 d . . .
H31 H -0.5170 0.8741 1.9874 0.034 Uiso 1 1 calc R . .
C32 C -0.1905(6) 0.8598(6) 1.4705(4) 0.0298(14) Uani 1 1 d . . .
H32 H -0.1799 0.8379 1.5212 0.036 Uiso 1 1 calc R . .
C33 C -0.1747(9) 0.8550(7) 1.3535(4) 0.045(2) Uani 1 1 d . . .
H33 H -0.1509 0.8286 1.3061 0.054 Uiso 1 1 calc R . .
C34 C -0.2558(9) 0.9637(7) 1.3679(5) 0.050(2) Uani 1 1 d . . .
H34 H -0.2967 1.0253 1.3331 0.060 Uiso 1 1 calc R . .
C35 C -0.9131(7) 1.0340(7) 2.0803(5) 0.0415(19) Uani 1 1 d . . .
H35A H -0.9094 1.1115 2.0953 0.050 Uiso 1 1 calc R . .
H35B H -0.9543 0.9949 2.1213 0.050 Uiso 1 1 calc R . .
C36 C -0.9899(7) 1.0574(6) 2.0131(5) 0.0393(18) Uani 1 1 d . . .
H36A H -0.9481 1.0965 1.9724 0.047 Uiso 1 1 calc R . .
H36B H -1.0718 1.1142 2.0245 0.047 Uiso 1 1 calc R . .
C37 C -0.4627(12) 1.0244(13) 1.5207(10) 0.101(6) Uani 1 1 d . . .
H37A H -0.4338 0.9646 1.5624 0.121 Uiso 1 1 calc R . .
H37B H -0.5195 1.0963 1.5416 0.121 Uiso 1 1 calc R . .
C38 C -0.3510(7) 1.0604(7) 1.4863(5) 0.0379(17) Uani 1 1 d . . .
H38A H -0.3791 1.1355 1.4541 0.045 Uiso 1 1 calc R . .
H38B H -0.3048 1.0765 1.5253 0.045 Uiso 1 1 calc R . .
C39 C 0.5112(5) 0.5339(5) 1.2292(3) 0.0161(11) Uani 1 1 d . . .
C40 C -1.2872(5) 0.6427(5) 2.0419(3) 0.0167(11) Uani 1 1 d . . .
N1 N -0.6709(5) 0.8063(5) 1.8411(3) 0.0237(11) Uani 1 1 d . . .
N2 N -0.6014(7) 0.9692(6) 1.8276(4) 0.0386(15) Uani 1 1 d . . .
N3 N -0.1491(8) 0.9530(7) 1.6852(4) 0.057(2) Uani 1 1 d . . .
N4 N -0.0110(6) 0.8067(5) 1.6290(3) 0.0284(12) Uani 1 1 d . . .
N5 N -0.1329(5) 0.7899(5) 1.4175(3) 0.0269(11) Uani 1 1 d . . .
N6 N -0.2663(6) 0.9661(5) 1.4427(3) 0.0319(13) Uani 1 1 d . . .
N7 N -0.6254(5) 0.7865(5) 2.0585(3) 0.0239(11) Uani 1 1 d . . .
N8 N -0.7840(5) 0.9557(5) 2.0656(3) 0.0301(12) Uani 1 1 d . . .
O1 O -0.7261(4) 0.5735(4) 2.0688(2) 0.0221(9) Uani 1 1 d . . .
O2 O -0.8243(4) 0.6568(4) 1.9645(2) 0.0212(9) Uani 1 1 d . . .
O3 O -1.0067(4) 0.5968(4) 2.3147(2) 0.0241(9) Uani 1 1 d . . .
O4 O -1.0882(4) 0.4456(4) 2.2953(2) 0.0207(8) Uani 1 1 d . . .
O5 O -1.3598(4) 0.5826(4) 2.0750(2) 0.0198(8) Uani 1 1 d . . .
O6 O -1.3102(4) 0.7112(5) 1.9832(3) 0.0311(11) Uani 1 1 d . . .
O7 O 0.1431(4) 0.6393(5) 1.4210(3) 0.0353(12) Uani 1 1 d . . .
O8 O 0.2149(4) 0.6817(5) 1.5237(3) 0.0294(10) Uani 1 1 d . . .
O9 O 0.6797(4) 0.6527(5) 1.5184(3) 0.0348(12) Uani 1 1 d . . .
O10 O 0.8020(4) 0.5579(4) 1.4261(2) 0.0213(9) Uani 1 1 d . . .
O11 O 0.6107(4) 0.4479(4) 1.2165(2) 0.0213(9) Uani 1 1 d . . .
O12 O 0.4294(4) 0.5856(4) 1.1835(2) 0.0235(9) Uani 1 1 d . . .
O13 O -0.5276(4) 0.5936(4) 1.9428(2) 0.0156(8) Uani 1 1 d D . .
H13A H -0.475(6) 0.635(6) 1.9266(13) 0.023 Uiso 1 1 d D . .
O14 O -0.0422(4) 0.5879(4) 1.5496(2) 0.0222(9) Uani 1 1 d D . .
H14A H -0.123(7) 0.629(7) 1.569(4) 0.033 Uiso 1 1 d D . .
O1W O -0.8630(4) 0.6818(5) 1.8201(3) 0.0292(10) Uani 1 1 d D . .
H1A H -0.9090(17) 0.662(6) 1.8598(18) 0.044 Uiso 1 1 d D . .
H1B H -0.887(7) 0.7635(19) 1.816(4) 0.044 Uiso 1 1 d D . .
O2W O 0.5698(9) 0.7308(8) 1.6549(4) 0.076(2) Uani 1 1 d D . .
H2A H 0.601(12) 0.712(13) 1.607(5) 0.114 Uiso 1 1 d D . .
H2B H 0.497(10) 0.708(14) 1.657(8) 0.114 Uiso 1 1 d D . .
O3W O 0.2995(10) 0.3737(8) 1.2181(6) 0.088(3) Uani 1 1 d D . .
H3A H 0.291(16) 0.374(13) 1.2683(15) 0.133 Uiso 1 1 d D . .
H3B H 0.318(15) 0.456(10) 1.210(8) 0.133 Uiso 1 1 d D . .
O4W O -1.1567(8) 0.7297(8) 1.8568(4) 0.069(2) Uani 1 1 d D . .
H4A H -1.233(10) 0.760(12) 1.897(6) 0.104 Uiso 1 1 d D . .
H4B H -1.212(11) 0.719(13) 1.826(6) 0.104 Uiso 1 1 d D . .
O5W O 0.3121(11) 0.7251(8) 1.6627(4) 0.102(4) Uani 1 1 d D . .
H5A H 0.232(11) 0.722(18) 1.683(8) 0.153 Uiso 1 1 d D . .
H5B H 0.305(15) 0.697(16) 1.615(6) 0.153 Uiso 1 1 d D . .
O6W O -0.868(3) 0.768(3) 2.2484(19) 0.074(9) Uiso 0.25 1 d P . .
O7W O 0.052(3) 0.819(3) 1.2415(19) 0.075(9) Uiso 0.25 1 d P . .

loop_
_atom_site_aniso_label
_atom_site_aniso_U_11
_atom_site_aniso_U_22
_atom_site_aniso_U_33
_atom_site_aniso_U_23
_atom_site_aniso_U_13
_atom_site_aniso_U_12
Co1 0.0108(4) 0.0295(4) 0.0121(4) -0.0013(3) -0.0020(3) -0.0053(3)
Co2 0.0087(3) 0.0187(4) 0.0141(3) -0.0029(3) -0.0020(3) -0.0024(3)
Co3 0.0133(4) 0.0211(4) 0.0116(3) -0.0017(3) -0.0001(3) -0.0031(3)
Co4 0.0235(4) 0.0282(4) 0.0116(4) -0.0010(3) 0.0026(3) -0.0027(3)
C1 0.007(2) 0.020(2) 0.015(2) -0.0003(19) 0.0009(19) -0.005(2)
C2 0.009(2) 0.023(3) 0.014(2) 0.002(2) -0.0048(19) -0.008(2)
C3 0.012(3) 0.026(3) 0.011(2) -0.002(2) 0.0003(19) -0.007(2)
C4 0.010(3) 0.027(3) 0.015(3) -0.002(2) 0.001(2) -0.008(2)
C5 0.013(3) 0.020(3) 0.016(3) -0.002(2) -0.003(2) -0.009(2)
C6 0.016(3) 0.018(2) 0.014(2) 0.0007(19) -0.002(2) -0.006(2)
C7 0.013(3) 0.018(2) 0.016(3) -0.002(2) 0.002(2) -0.003(2)
C8 0.008(2) 0.030(3) 0.013(2) -0.002(2) -0.0003(19) -0.005(2)
C10 0.012(3) 0.023(3) 0.023(3) -0.005(2) 0.005(2) -0.007(2)
C11 0.014(3) 0.023(3) 0.014(2) -0.004(2) 0.001(2) -0.006(2)
C12 0.009(2) 0.020(3) 0.019(3) -0.003(2) -0.003(2) -0.005(2)
C13 0.010(3) 0.023(3) 0.017(3) -0.001(2) 0.001(2) -0.002(2)
C14 0.020(3) 0.020(3) 0.012(2) -0.0022(19) -0.006(2) -0.004(2)
C15 0.012(3) 0.022(3) 0.023(3) -0.001(2) -0.009(2) -0.008(2)
C16 0.012(3) 0.029(3) 0.025(3) -0.006(2) 0.003(2) -0.005(2)
C17 0.011(3) 0.031(3) 0.016(3) -0.004(2) -0.002(2) -0.008(2)
C19 0.031(4) 0.037(4) 0.038(4) 0.005(3) -0.004(3) -0.015(3)
C20 0.029(4) 0.028(3) 0.041(4) 0.004(3) -0.005(3) -0.001(3)
C21 0.055(5) 0.029(4) 0.035(4) 0.002(3) -0.004(4) -0.005(3)
C22 0.063(6) 0.045(5) 0.026(4) 0.002(3) 0.012(4) 0.005(4)
C23 0.060(6) 0.032(4) 0.085(8) -0.020(5) -0.018(5) 0.000(4)
C24 0.051(5) 0.039(4) 0.064(6) 0.002(4) 0.005(4) -0.016(4)
C25 0.103(10) 0.078(8) 0.052(6) -0.028(6) 0.001(6) 0.033(7)
C26 0.073(7) 0.054(5) 0.047(5) -0.014(4) -0.021(5) 0.005(5)
C27 0.058(6) 0.053(5) 0.064(6) 0.004(5) -0.004(5) -0.022(5)
C28 0.075(7) 0.063(6) 0.073(7) 0.013(5) -0.016(6) -0.044(6)
C29 0.021(3) 0.025(3) 0.031(3) -0.006(2) 0.005(3) -0.005(3)
C30 0.032(4) 0.027(3) 0.044(4) 0.006(3) -0.005(3) -0.007(3)
C31 0.026(3) 0.024(3) 0.036(4) -0.005(3) 0.001(3) -0.008(3)
C32 0.025(3) 0.035(3) 0.028(3) -0.005(3) -0.008(3) -0.004(3)
C33 0.065(6) 0.038(4) 0.023(3) -0.002(3) -0.004(3) -0.002(4)
C34 0.063(6) 0.036(4) 0.033(4) 0.005(3) -0.007(4) 0.011(4)
C35 0.022(4) 0.031(4) 0.067(5) -0.018(4) 0.001(3) 0.005(3)
C36 0.027(4) 0.025(3) 0.060(5) -0.007(3) -0.008(3) 0.005(3)
C37 0.063(8) 0.085(9) 0.170(15) -0.085(10) 0.048(9) -0.035(7)
C38 0.035(4) 0.032(4) 0.046(4) -0.010(3) -0.004(3) -0.006(3)
C39 0.012(3) 0.022(3) 0.016(3) -0.002(2) -0.002(2) -0.008(2)
C40 0.008(2) 0.023(3) 0.018(3) -0.003(2) -0.001(2) -0.003(2)
N1 0.024(3) 0.022(2) 0.024(3) -0.003(2) 0.002(2) -0.004(2)
N2 0.050(4) 0.036(3) 0.034(3) 0.004(3) -0.004(3) -0.022(3)
N3 0.066(5) 0.050(4) 0.038(4) -0.019(3) -0.009(4) 0.018(4)
N4 0.033(3) 0.027(3) 0.022(3) -0.004(2) 0.000(2) -0.004(2)
N5 0.022(3) 0.030(3) 0.029(3) 0.000(2) -0.006(2) -0.007(2)
N6 0.030(3) 0.031(3) 0.034(3) -0.002(2) -0.005(2) -0.008(3)
N7 0.023(3) 0.022(2) 0.024(3) -0.004(2) -0.003(2) -0.001(2)
N8 0.020(3) 0.023(3) 0.042(3) -0.011(2) -0.003(2) 0.004(2)
O1 0.0110(19) 0.035(2) 0.021(2) -0.0013(17) -0.0024(16) -0.0074(18)
O2 0.014(2) 0.030(2) 0.017(2) 0.0019(16) 0.0020(15) -0.0056(17)
O3 0.028(2) 0.036(2) 0.0143(19) -0.0043(17) -0.0041(17) -0.016(2)
O4 0.024(2) 0.028(2) 0.0122(18) -0.0007(15) -0.0020(16) -0.0109(18)
O5 0.0113(19) 0.027(2) 0.022(2) 0.0027(16) -0.0037(15) -0.0077(17)
O6 0.020(2) 0.045(3) 0.025(2) 0.014(2) -0.0071(18) -0.010(2)
O7 0.016(2) 0.067(4) 0.027(2) -0.009(2) 0.0020(18) -0.018(2)
O8 0.024(2) 0.044(3) 0.028(2) -0.020(2) 0.0124(18) -0.019(2)
O9 0.017(2) 0.068(4) 0.022(2) -0.021(2) 0.0021(17) -0.013(2)
O10 0.0084(19) 0.035(2) 0.020(2) -0.0069(17) -0.0003(15) -0.0036(17)
O11 0.019(2) 0.028(2) 0.0141(19) -0.0039(16) -0.0019(16) -0.0012(18)
O12 0.015(2) 0.037(2) 0.0153(19) -0.0043(17) -0.0036(16) -0.0014(18)
O13 0.0115(18) 0.0219(19) 0.0143(18) -0.0003(14) 0.0017(14) -0.0075(16)
O14 0.014(2) 0.034(2) 0.0139(19) -0.0039(16) 0.0007(15) 0.0021(18)
O1W 0.025(2) 0.038(3) 0.025(2) -0.0073(19) 0.0012(18) -0.008(2)
O2W 0.096(6) 0.078(5) 0.043(4) -0.013(4) 0.009(4) -0.010(5)
O3W 0.100(7) 0.071(5) 0.107(7) 0.016(5) -0.056(6) -0.038(5)
O4W 0.094(6) 0.091(5) 0.042(4) -0.009(4) 0.017(4) -0.060(5)
O5W 0.167(10) 0.066(5) 0.037(4) -0.002(3) -0.025(5) 0.029(6)

loop_
_atom_type_symbol
_atom_type_description
_atom_type_scat_dispersion_real
_atom_type_scat_dispersion_imag
_atom_type_scat_source
C C 0.0033 0.0016 'International Tables Vol C Tables 4.2.6.8 and 6.1.1.4'
H H 0.0000 0.0000 'International Tables Vol C Tables 4.2.6.8 and 6.1.1.4'
N N 0.0061 0.0033 'International Tables Vol C Tables 4.2.6.8 and 6.1.1.4'
O O 0.0106 0.0060 'International Tables Vol C Tables 4.2.6.8 and 6.1.1.4'
Co Co 0.3494 0.9721 'International Tables Vol C Tables 4.2.6.8 and 6.1.1.4'

loop_
_geom_angle_atom_site_label_1
_geom_angle_atom_site_label_2
_geom_angle_atom_site_label_3
_geom_angle
_geom_angle_site_symmetry_1
_geom_angle_site_symmetry_3
_geom_angle_publ_flag
O7 Co1 O14 96.28(19) . . ?
O7 Co1 N5 94.2(2) . . ?
O14 Co1 N5 97.3(2) . . ?
O7 Co1 O10 169.77(18) . 1_455 ?
O14 Co1 O10 93.15(17) . 1_455 ?
N5 Co1 O10 88.5(2) . 1_455 ?
O7 Co1 O14 96.3(2) . 2_568 ?
O14 Co1 O14 81.75(18) . 2_568 ?
N5 Co1 O14 169.5(2) . 2_568 ?
O10 Co1 O14 81.12(17) 1_455 2_568 ?
O7 Co1 O3 84.48(18) . 1_654 ?
O14 Co1 O3 172.85(18) . 1_654 ?
N5 Co1 O3 89.7(2) . 1_654 ?
O10 Co1 O3 85.67(17) 1_455 1_654 ?
O14 Co1 O3 91.10(17) 2_568 1_654 ?
O1 Co2 O5 164.52(17) . 1_655 ?
O1 Co2 O13 88.90(17) . 2_469 ?
O5 Co2 O13 81.64(16) 1_655 2_469 ?
O1 Co2 N7 90.2(2) . . ?
O5 Co2 N7 99.6(2) 1_655 . ?
O13 Co2 N7 177.83(18) 2_469 . ?
O1 Co2 O13 94.34(16) . . ?
O5 Co2 O13 96.60(16) 1_655 . ?
O13 Co2 O13 82.88(16) 2_469 . ?
N7 Co2 O13 95.21(18) . . ?
O1 Co2 O12 83.42(17) . 1_456 ?
O5 Co2 O12 84.99(16) 1_655 1_456 ?
O13 Co2 O12 93.72(16) 2_469 1_456 ?
N7 Co2 O12 88.14(19) . 1_456 ?
O13 Co2 O12 175.98(17) . 1_456 ?
O13 Co3 O11 104.38(16) . 2_568 ?
O13 Co3 O2 101.00(16) . . ?
O11 Co3 O2 147.07(18) 2_568 . ?
O13 Co3 N1 93.26(19) . . ?
O11 Co3 N1 94.61(19) 2_568 . ?
O2 Co3 N1 104.60(19) . . ?
O13 Co3 O1W 174.51(17) . . ?
O11 Co3 O1W 80.70(17) 2_568 . ?
O2 Co3 O1W 75.05(17) . . ?
N1 Co3 O1W 84.2(2) . . ?
O13 Co3 O5 76.07(15) . 2_369 ?
O11 Co3 O5 80.67(16) 2_568 2_369 ?
O2 Co3 O5 85.48(16) . 2_369 ?
N1 Co3 O5 166.70(18) . 2_369 ?
O1W Co3 O5 107.11(17) . 2_369 ?
O14 Co4 O8 111.53(18) . . ?
O14 Co4 O4 105.93(18) . 2_469 ?
O8 Co4 O4 137.3(2) . 2_469 ?
O14 Co4 N4 101.0(2) . . ?
O8 Co4 N4 98.4(2) . . ?
O4 Co4 N4 93.9(2) 2_469 . ?
O14 Co4 O10 80.51(17) . 2_668 ?
O8 Co4 O10 83.88(18) . 2_668 ?
O4 Co4 O10 82.67(17) 2_469 2_668 ?
N4 Co4 O10 176.49(19) . 2_668 ?
C6 C1 C2 119.4(5) . . ?
C6 C1 C7 122.8(5) . . ?
C2 C1 C7 117.7(5) . . ?
C3 C2 C1 119.1(5) . . ?
C3 C2 H2 120.5 . . ?
C1 C2 H2 120.5 . . ?
C2 C3 C4 120.7(5) . . ?
C2 C3 C8 118.5(5) . . ?
C4 C3 C8 120.6(5) . . ?
C5 C4 C3 120.4(5) . . ?
C5 C4 H4 119.8 . . ?
C3 C4 H4 119.8 . . ?
C4 C5 C6 119.6(5) . . ?
C4 C5 C40 118.6(5) . . ?
C6 C5 C40 121.8(5) . . ?
C1 C6 C5 120.6(5) . . ?
C1 C6 H6 119.7 . . ?
C5 C6 H6 119.7 . . ?
O1 C7 O2 126.6(5) . . ?
O1 C7 C1 115.7(5) . . ?
O2 C7 C1 117.6(5) . . ?
O3 C8 O4 126.3(5) . . ?
O3 C8 C3 117.8(5) . . ?
O4 C8 C3 115.9(5) . . ?
C11 C10 C15 119.4(5) . . ?
C11 C10 C16 120.6(5) . . ?
C15 C10 C16 119.7(5) . . ?
C10 C11 C12 119.9(5) . . ?
C10 C11 H11 120.1 . . ?
C12 C11 H11 120.1 . . ?
C13 C12 C11 119.1(5) . . ?
C13 C12 C17 121.4(5) . . ?
C11 C12 C17 119.5(5) . . ?
C12 C13 C14 121.2(5) . . ?
C12 C13 H13 119.4 . . ?
C14 C13 H13 119.4 . . ?
C15 C14 C13 120.0(5) . . ?
C15 C14 C39 120.0(5) . . ?
C13 C14 C39 119.9(5) . . ?
C14 C15 C10 120.4(5) . . ?
C14 C15 H15 119.8 . . ?
C10 C15 H15 119.8 . . ?
O7 C16 O8 125.4(6) . . ?
O7 C16 C10 116.2(5) . . ?
O8 C16 C10 118.4(5) . . ?
O9 C17 O10 124.1(5) . . ?
O9 C17 C12 121.2(5) . . ?
O10 C17 C12 114.7(5) . . ?
N1 C19 N2 111.4(7) . . ?
N1 C19 H19 124.3 . . ?
N2 C19 H19 124.3 . . ?
C21 C20 N1 109.6(7) . . ?
C21 C20 H20 125.2 . . ?
N1 C20 H20 125.2 . . ?
C20 C21 N2 106.5(6) . . ?
C20 C21 H21 126.7 . . ?
N2 C21 H21 126.7 . . ?
N4 C22 N3 111.9(8) . . ?
N4 C22 H22 124.0 . . ?
N3 C22 H22 124.0 . . ?
C24 C23 N3 106.1(8) . . ?
C24 C23 H23 126.9 . . ?
N3 C23 H23 126.9 . . ?
C23 C24 N4 109.8(9) . . ?
C23 C24 H24 125.1 . . ?
N4 C24 H24 125.1 . . ?
N3 C25 C26 115.2(9) . . ?
N3 C25 H25A 108.5 . . ?
C26 C25 H25A 108.5 . . ?
N3 C25 H25B 108.5 . . ?
C26 C25 H25B 108.5 . . ?
H25A C25 H25B 107.5 . . ?
C27 C26 C25 113.5(8) . . ?
C27 C26 H26A 108.9 . . ?
C25 C26 H26A 108.9 . . ?
C27 C26 H26B 108.9 . . ?
C25 C26 H26B 108.9 . . ?
H26A C26 H26B 107.7 . . ?
C26 C27 C28 114.1(9) . . ?
C26 C27 H27A 108.7 . . ?
C28 C27 H27A 108.7 . . ?
C26 C27 H27B 108.7 . . ?
C28 C27 H27B 108.7 . . ?
H27A C27 H27B 107.6 . . ?
N2 C28 C27 115.4(9) . . ?
N2 C28 H28A 108.4 . . ?
C27 C28 H28A 108.4 . . ?
N2 C28 H28B 108.4 . . ?
C27 C28 H28B 108.4 . . ?
H28A C28 H28B 107.5 . . ?
N7 C29 N8 111.9(6) . . ?
N7 C29 H29 124.0 . . ?
N8 C29 H29 124.0 . . ?
N8 C30 C31 106.4(6) . . ?
N8 C30 H30 126.8 . . ?
C31 C30 H30 126.8 . . ?
C30 C31 N7 109.3(6) . . ?
C30 C31 H31 125.4 . . ?
N7 C31 H31 125.4 . . ?
N5 C32 N6 111.7(6) . . ?
N5 C32 H32 124.1 . . ?
N6 C32 H32 124.1 . . ?
C34 C33 N5 110.3(7) . . ?
C34 C33 H33 124.9 . . ?
N5 C33 H33 124.9 . . ?
C33 C34 N6 106.6(7) . . ?
C33 C34 H34 126.7 . . ?
N6 C34 H34 126.7 . . ?
N8 C35 C36 112.0(7) . . ?
N8 C35 H35A 109.2 . . ?
C36 C35 H35A 109.2 . . ?
N8 C35 H35B 109.2 . . ?
C36 C35 H35B 109.2 . . ?
H35A C35 H35B 107.9 . . ?
C35 C36 C36 114.4(8) . 2_379 ?
C35 C36 H36A 108.7 . . ?
C36 C36 H36A 108.7 2_379 . ?
C35 C36 H36B 108.7 . . ?
C36 C36 H36B 108.7 2_379 . ?
H36A C36 H36B 107.6 . . ?
C37 C37 C38 122.2(17) 2_478 . ?
C37 C37 H37A 106.8 2_478 . ?
C38 C37 H37A 106.8 . . ?
C37 C37 H37B 106.8 2_478 . ?
C38 C37 H37B 106.8 . . ?
H37A C37 H37B 106.6 . . ?
N6 C38 C37 112.5(7) . . ?
N6 C38 H38A 109.1 . . ?
C37 C38 H38A 109.1 . . ?
N6 C38 H38B 109.1 . . ?
C37 C38 H38B 109.1 . . ?
H38A C38 H38B 107.8 . . ?
O12 C39 O11 125.8(5) . . ?
O12 C39 C14 118.5(5) . . ?
O11 C39 C14 115.6(5) . . ?
O6 C40 O5 124.8(5) . . ?
O6 C40 C5 120.1(5) . . ?
O5 C40 C5 115.0(5) . . ?
C19 N1 C20 105.3(6) . . ?
C19 N1 Co3 126.2(5) . . ?
C20 N1 Co3 126.6(5) . . ?
C19 N2 C21 107.2(6) . . ?
C19 N2 C28 126.9(8) . . ?
C21 N2 C28 125.2(8) . . ?
C22 N3 C23 106.8(7) . . ?
C22 N3 C25 125.7(10) . . ?
C23 N3 C25 127.5(9) . . ?
C22 N4 C24 105.4(7) . . ?
C22 N4 Co4 126.6(5) . . ?
C24 N4 Co4 128.0(6) . . ?
C32 N5 C33 105.0(6) . . ?
C32 N5 Co1 126.0(5) . . ?
C33 N5 Co1 128.0(5) . . ?
C32 N6 C34 106.5(6) . . ?
C32 N6 C38 125.7(6) . . ?
C34 N6 C38 127.6(6) . . ?
C29 N7 C31 105.3(5) . . ?
C29 N7 Co2 121.5(4) . . ?
C31 N7 Co2 130.9(4) . . ?
C29 N8 C30 107.1(6) . . ?
C29 N8 C35 125.6(7) . . ?
C30 N8 C35 126.7(6) . . ?
C7 O1 Co2 134.1(4) . . ?
C7 O2 Co3 129.5(4) . . ?
C8 O3 Co1 129.6(4) . 1_456 ?
C8 O4 Co4 124.9(4) . 2_469 ?
C40 O5 Co2 130.6(4) . 1_455 ?
C40 O5 Co3 131.1(4) . 2_369 ?
Co2 O5 Co3 91.18(15) 1_455 2_369 ?
C16 O7 Co1 142.9(4) . . ?
C16 O8 Co4 122.4(4) . . ?
C17 O10 Co1 126.4(4) . 1_655 ?
C17 O10 Co4 135.5(4) . 2_668 ?
Co1 O10 Co4 91.11(15) 1_655 2_668 ?
C39 O11 Co3 129.2(4) . 2_568 ?
C39 O12 Co2 127.7(4) . 1_654 ?
Co3 O13 Co2 101.61(17) . 2_469 ?
Co3 O13 Co2 120.94(19) . . ?
Co2 O13 Co2 97.12(16) 2_469 . ?
Co3 O13 H13A 115(4) . . ?
Co2 O13 H13A 115(5) 2_469 . ?
Co2 O13 H13A 107(3) . . ?
Co4 O14 Co1 116.2(2) . . ?
Co4 O14 Co1 98.59(18) . 2_568 ?
Co1 O14 Co1 98.25(18) . 2_568 ?
Co4 O14 H14A 110(5) . . ?
Co1 O14 H14A 112(5) . . ?
Co1 O14 H14A 121(5) 2_568 . ?
Co3 O1W H1A 93.7(10) . . ?
Co3 O1W H1B 104(6) . . ?
H1A O1W H1B 104(3) . . ?
H2A O2W H2B 99(7) . . ?
H4A O4W H4B 90(6) . . ?
H5A O5W H5B 95(8) . . ?

loop_
_geom_bond_atom_site_label_1
_geom_bond_atom_site_label_2
_geom_bond_distance
_geom_bond_site_symmetry_2
_geom_bond_publ_flag
Co1 O7 2.050(5) . ?
Co1 O14 2.087(4) . ?
Co1 N5 2.103(6) . ?
Co1 O10 2.105(4) 1_455 ?
Co1 O14 2.110(5) 2_568 ?
Co1 O3 2.136(4) 1_654 ?
Co2 O1 2.060(4) . ?
Co2 O5 2.078(4) 1_655 ?
Co2 O13 2.090(4) 2_469 ?
Co2 N7 2.100(5) . ?
Co2 O13 2.106(4) . ?
Co2 O12 2.218(4) 1_456 ?
Co3 O13 2.023(4) . ?
Co3 O11 2.053(4) 2_568 ?
Co3 O2 2.057(4) . ?
Co3 N1 2.125(5) . ?
Co3 O1W 2.283(5) . ?
Co3 O5 2.376(4) 2_369 ?
Co4 O14 1.987(5) . ?
Co4 O8 2.010(5) . ?
Co4 O4 2.020(4) 2_469 ?
Co4 N4 2.080(6) . ?
Co4 O10 2.244(4) 2_668 ?
C1 C6 1.390(7) . ?
C1 C2 1.424(7) . ?
C1 C7 1.503(7) . ?
C2 C3 1.379(7) . ?
C2 H2 0.9300 . ?
C3 C4 1.393(7) . ?
C3 C8 1.506(7) . ?
C4 C5 1.385(8) . ?
C4 H4 0.9300 . ?
C5 C6 1.392(8) . ?
C5 C40 1.499(7) . ?
C6 H6 0.9300 . ?
C7 O1 1.245(7) . ?
C7 O2 1.257(7) . ?
C8 O3 1.246(7) . ?
C8 O4 1.270(7) . ?
C10 C11 1.394(8) . ?
C10 C15 1.416(8) . ?
C10 C16 1.506(8) . ?
C11 C12 1.405(8) . ?
C11 H11 0.9300 . ?
C12 C13 1.387(8) . ?
C12 C17 1.501(7) . ?
C13 C14 1.389(8) . ?
C13 H13 0.9300 . ?
C14 C15 1.363(8) . ?
C14 C39 1.504(7) . ?
C15 H15 0.9300 . ?
C16 O7 1.251(8) . ?
C16 O8 1.265(7) . ?
C17 O9 1.225(7) . ?
C17 O10 1.288(7) . ?
C19 N1 1.320(9) . ?
C19 N2 1.344(10) . ?
C19 H19 0.9300 . ?
C20 C21 1.354(11) . ?
C20 N1 1.372(8) . ?
C20 H20 0.9300 . ?
C21 N2 1.359(11) . ?
C21 H21 0.9300 . ?
C22 N4 1.303(10) . ?
C22 N3 1.336(11) . ?
C22 H22 0.9300 . ?
C23 C24 1.340(13) . ?
C23 N3 1.373(14) . ?
C23 H23 0.9300 . ?
C24 N4 1.375(10) . ?
C24 H24 0.9300 . ?
C25 N3 1.475(13) . ?
C25 C26 1.616(17) . ?
C25 H25A 0.9700 . ?
C25 H25B 0.9700 . ?
C26 C27 1.437(14) . ?
C26 H26A 0.9700 . ?
C26 H26B 0.9700 . ?
C27 C28 1.490(14) . ?
C27 H27A 0.9700 . ?
C27 H27B 0.9700 . ?
C28 N2 1.466(11) . ?
C28 H28A 0.9700 . ?
C28 H28B 0.9700 . ?
C29 N7 1.325(8) . ?
C29 N8 1.343(8) . ?
C29 H29 0.9300 . ?
C30 N8 1.363(10) . ?
C30 C31 1.372(10) . ?
C30 H30 0.9300 . ?
C31 N7 1.376(8) . ?
C31 H31 0.9300 . ?
C32 N5 1.314(9) . ?
C32 N6 1.336(9) . ?
C32 H32 0.9300 . ?
C33 C34 1.343(11) . ?
C33 N5 1.344(9) . ?
C33 H33 0.9300 . ?
C34 N6 1.347(10) . ?
C34 H34 0.9300 . ?
C35 N8 1.468(9) . ?
C35 C36 1.498(11) . ?
C35 H35A 0.9700 . ?
C35 H35B 0.9700 . ?
C36 C36 1.528(15) 2_379 ?
C36 H36A 0.9700 . ?
C36 H36B 0.9700 . ?
C37 C37 1.42(3) 2_478 ?
C37 C38 1.480(14) . ?
C37 H37A 0.9700 . ?
C37 H37B 0.9700 . ?
C38 N6 1.460(9) . ?
C38 H38A 0.9700 . ?
C38 H38B 0.9700 . ?
C39 O12 1.251(7) . ?
C39 O11 1.269(7) . ?
C40 O6 1.245(7) . ?
C40 O5 1.273(7) . ?
O3 Co1 2.136(4) 1_456 ?
O4 Co4 2.020(4) 2_469 ?
O5 Co2 2.078(4) 1_455 ?
O5 Co3 2.376(4) 2_369 ?
O10 Co1 2.105(4) 1_655 ?
O10 Co4 2.244(4) 2_668 ?
O11 Co3 2.053(4) 2_568 ?
O12 Co2 2.218(4) 1_654 ?
O13 Co2 2.090(4) 2_469 ?
O13 H13A 0.87(6) . ?
O14 Co1 2.110(5) 2_568 ?
O14 H14A 0.94(7) . ?
O1W H1A 0.89(2) . ?
O1W H1B 0.89(2) . ?
O2W H2A 0.93(6) . ?
O2W H2B 0.91(8) . ?
O3W H3A 0.90(2) . ?
O3W H3B 1.02(9) . ?
O4W H4A 1.07(8) . ?
O4W H4B 0.91(8) . ?
O5W H5A 0.94(9) . ?
O5W H5B 0.97(9) . ?
O6W O7W 0.91(4) 1_456 ?
O7W O6W 0.91(4) 1_654 ?

loop_
_geom_hbond_atom_site_label_D
_geom_hbond_atom_site_label_H
_geom_hbond_atom_site_label_A
_geom_hbond_distance_DH
_geom_hbond_distance_HA
_geom_hbond_distance_DA
_geom_hbond_angle_DHA
_geom_hbond_site_symmetry_A
O5W H5B O8 0.97(9) 2.05(11) 2.962(10) 156(14) .
O2W H2B O5W 0.91(8) 2.00(9) 2.864(16) 159(14) .

loop_
_geom_torsion_atom_site_label_1
_geom_torsion_atom_site_label_2
_geom_torsion_atom_site_label_3
_geom_torsion_atom_site_label_4
_geom_torsion
_geom_torsion_site_symmetry_1
_geom_torsion_site_symmetry_2
_geom_torsion_site_symmetry_3
_geom_torsion_site_symmetry_4
_geom_torsion_publ_flag
C6 C1 C2 C3 4.5(8) . . . . ?
C7 C1 C2 C3 -173.1(5) . . . . ?
C1 C2 C3 C4 -1.8(9) . . . . ?
C1 C2 C3 C8 172.6(5) . . . . ?
C2 C3 C4 C5 -1.6(9) . . . . ?
C8 C3 C4 C5 -176.0(5) . . . . ?
C3 C4 C5 C6 2.5(9) . . . . ?
C3 C4 C5 C40 -179.5(5) . . . . ?
C2 C1 C6 C5 -3.7(8) . . . . ?
C7 C1 C6 C5 173.7(5) . . . . ?
C4 C5 C6 C1 0.2(8) . . . . ?
C40 C5 C6 C1 -177.7(5) . . . . ?
C6 C1 C7 O1 -165.4(5) . . . . ?
C2 C1 C7 O1 12.1(8) . . . . ?
C6 C1 C7 O2 12.8(8) . . . . ?
C2 C1 C7 O2 -169.7(5) . . . . ?
C2 C3 C8 O3 53.1(8) . . . . ?
C4 C3 C8 O3 -132.4(6) . . . . ?
C2 C3 C8 O4 -125.6(6) . . . . ?
C4 C3 C8 O4 48.9(8) . . . . ?
C15 C10 C11 C12 -0.8(8) . . . . ?
C16 C10 C11 C12 172.8(5) . . . . ?
C10 C11 C12 C13 -0.7(8) . . . . ?
C10 C11 C12 C17 -179.4(5) . . . . ?
C11 C12 C13 C14 1.9(8) . . . . ?
C17 C12 C13 C14 -179.5(5) . . . . ?
C12 C13 C14 C15 -1.5(9) . . . . ?
C12 C13 C14 C39 -177.8(5) . . . . ?
C13 C14 C15 C10 0.0(9) . . . . ?
C39 C14 C15 C10 176.2(5) . . . . ?
C11 C10 C15 C14 1.2(9) . . . . ?
C16 C10 C15 C14 -172.5(5) . . . . ?
C11 C10 C16 O7 -173.5(6) . . . . ?
C15 C10 C16 O7 0.1(9) . . . . ?
C11 C10 C16 O8 6.4(9) . . . . ?
C15 C10 C16 O8 180.0(6) . . . . ?
C13 C12 C17 O9 170.0(6) . . . . ?
C11 C12 C17 O9 -11.3(9) . . . . ?
C13 C12 C17 O10 -10.8(8) . . . . ?
C11 C12 C17 O10 167.9(5) . . . . ?
N1 C20 C21 N2 1.3(9) . . . . ?
N3 C23 C24 N4 -0.9(11) . . . . ?
N3 C25 C26 C27 -170.8(10) . . . . ?
C25 C26 C27 C28 -76.7(13) . . . . ?
C26 C27 C28 N2 -78.5(13) . . . . ?
N8 C30 C31 N7 -0.5(8) . . . . ?
N5 C33 C34 N6 -0.8(11) . . . . ?
N8 C35 C36 C36 62.6(12) . . . 2_379 ?
C37 C37 C38 N6 -48(2) 2_478 . . . ?
C15 C14 C39 O12 38.3(8) . . . . ?
C13 C14 C39 O12 -145.4(6) . . . . ?
C15 C14 C39 O11 -141.2(6) . . . . ?
C13 C14 C39 O11 35.0(8) . . . . ?
C4 C5 C40 O6 153.3(6) . . . . ?
C6 C5 C40 O6 -28.7(9) . . . . ?
C4 C5 C40 O5 -26.4(8) . . . . ?
C6 C5 C40 O5 151.6(5) . . . . ?
N2 C19 N1 C20 0.4(8) . . . . ?
N2 C19 N1 Co3 -164.6(5) . . . . ?
C21 C20 N1 C19 -1.0(8) . . . . ?
C21 C20 N1 Co3 163.9(5) . . . . ?
O13 Co3 N1 C19 20.9(6) . . . . ?
O11 Co3 N1 C19 -83.9(6) 2_568 . . . ?
O2 Co3 N1 C19 123.1(6) . . . . ?
O1W Co3 N1 C19 -164.0(6) . . . . ?
O5 Co3 N1 C19 -15.3(12) 2_369 . . . ?
O13 Co3 N1 C20 -141.1(6) . . . . ?
O11 Co3 N1 C20 114.2(6) 2_568 . . . ?
O2 Co3 N1 C20 -38.9(6) . . . . ?
O1W Co3 N1 C20 34.0(6) . . . . ?
O5 Co3 N1 C20 -177.3(7) 2_369 . . . ?
N1 C19 N2 C21 0.3(9) . . . . ?
N1 C19 N2 C28 170.6(8) . . . . ?
C20 C21 N2 C19 -1.0(9) . . . . ?
C20 C21 N2 C28 -171.4(8) . . . . ?
C27 C28 N2 C19 113.1(10) . . . . ?
C27 C28 N2 C21 -78.3(13) . . . . ?
N4 C22 N3 C23 -2.4(11) . . . . ?
N4 C22 N3 C25 179.8(9) . . . . ?
C24 C23 N3 C22 1.9(11) . . . . ?
C24 C23 N3 C25 179.6(10) . . . . ?
C26 C25 N3 C22 -89.0(13) . . . . ?
C26 C25 N3 C23 93.7(14) . . . . ?
N3 C22 N4 C24 1.9(11) . . . . ?
N3 C22 N4 Co4 -177.1(6) . . . . ?
C23 C24 N4 C22 -0.6(11) . . . . ?
C23 C24 N4 Co4 178.3(6) . . . . ?
O14 Co4 N4 C22 73.0(7) . . . . ?
O8 Co4 N4 C22 -173.0(7) . . . . ?
O4 Co4 N4 C22 -34.1(7) 2_469 . . . ?
O14 Co4 N4 C24 -105.7(7) . . . . ?
O8 Co4 N4 C24 8.3(7) . . . . ?
O4 Co4 N4 C24 147.2(7) 2_469 . . . ?
N6 C32 N5 C33 -0.2(9) . . . . ?
N6 C32 N5 Co1 -169.0(5) . . . . ?
C34 C33 N5 C32 0.6(10) . . . . ?
C34 C33 N5 Co1 169.1(6) . . . . ?
O7 Co1 N5 C32 -101.1(6) . . . . ?
O14 Co1 N5 C32 -4.2(6) . . . . ?
O10 Co1 N5 C32 88.8(6) 1_455 . . . ?
O14 Co1 N5 C32 80.0(12) 2_568 . . . ?
O3 Co1 N5 C32 174.5(6) 1_654 . . . ?
O7 Co1 N5 C33 92.8(7) . . . . ?
O14 Co1 N5 C33 -170.3(7) . . . . ?
O10 Co1 N5 C33 -77.3(7) 1_455 . . . ?
O14 Co1 N5 C33 -86.1(13) 2_568 . . . ?
O3 Co1 N5 C33 8.3(7) 1_654 . . . ?
N5 C32 N6 C34 -0.2(9) . . . . ?
N5 C32 N6 C38 175.1(6) . . . . ?
C33 C34 N6 C32 0.6(10) . . . . ?
C33 C34 N6 C38 -174.6(8) . . . . ?
C37 C38 N6 C32 -72.8(12) . . . . ?
C37 C38 N6 C34 101.6(12) . . . . ?
N8 C29 N7 C31 -1.3(8) . . . . ?
N8 C29 N7 Co2 -165.6(4) . . . . ?
C30 C31 N7 C29 1.1(8) . . . . ?
C30 C31 N7 Co2 163.3(5) . . . . ?
O1 Co2 N7 C29 22.7(5) . . . . ?
O5 Co2 N7 C29 -145.3(5) 1_655 . . . ?
O12 Co2 N7 C29 -60.7(5) 1_456 . . . ?
O1 Co2 N7 C31 -137.1(6) . . . . ?
O5 Co2 N7 C31 54.9(6) 1_655 . . . ?
O13 Co2 N7 C31 -42.7(6) . . . . ?
O12 Co2 N7 C31 139.5(6) 1_456 . . . ?
N7 C29 N8 C30 1.1(8) . . . . ?
N7 C29 N8 C35 172.8(7) . . . . ?
C31 C30 N8 C29 -0.3(8) . . . . ?
C31 C30 N8 C35 -172.0(7) . . . . ?
C36 C35 N8 C29 -101.5(9) . . . . ?
C36 C35 N8 C30 68.7(10) . . . . ?
O2 C7 O1 Co2 26.5(9) . . . . ?
C1 C7 O1 Co2 -155.5(4) . . . . ?
O5 Co2 O1 C7 -176.8(6) 1_655 . . . ?
O13 Co2 O1 C7 -124.7(6) 2_469 . . . ?
N7 Co2 O1 C7 53.3(6) . . . . ?
O13 Co2 O1 C7 -42.0(6) . . . . ?
O12 Co2 O1 C7 141.4(6) 1_456 . . . ?
O1 C7 O2 Co3 17.2(9) . . . . ?
C1 C7 O2 Co3 -160.8(4) . . . . ?
O13 Co3 O2 C7 -26.1(5) . . . . ?
O11 Co3 O2 C7 113.8(5) 2_568 . . . ?
N1 Co3 O2 C7 -122.5(5) . . . . ?
O1W Co3 O2 C7 157.8(5) . . . . ?
O5 Co3 O2 C7 48.7(5) 2_369 . . . ?
O4 C8 O3 Co1 -20.8(9) . . . 1_456 ?
C3 C8 O3 Co1 160.6(4) . . . 1_456 ?
O3 C8 O4 Co4 0.1(8) . . . 2_469 ?
C3 C8 O4 Co4 178.7(4) . . . 2_469 ?
O6 C40 O5 Co2 -12.5(9) . . . 1_455 ?
C5 C40 O5 Co2 167.2(4) . . . 1_455 ?
O6 C40 O5 Co3 128.9(5) . . . 2_369 ?
C5 C40 O5 Co3 -51.3(7) . . . 2_369 ?
O8 C16 O7 Co1 -20.1(13) . . . . ?
C10 C16 O7 Co1 159.7(6) . . . . ?
O14 Co1 O7 C16 -1.7(8) . . . . ?
N5 Co1 O7 C16 96.1(8) . . . . ?
O10 Co1 O7 C16 -158.7(9) 1_455 . . . ?
O14 Co1 O7 C16 -84.1(8) 2_568 . . . ?
O3 Co1 O7 C16 -174.6(8) 1_654 . . . ?
O7 C16 O8 Co4 29.5(9) . . . . ?
C10 C16 O8 Co4 -150.3(4) . . . . ?
O14 Co4 O8 C16 -18.2(6) . . . . ?
O4 Co4 O8 C16 131.3(5) 2_469 . . . ?
N4 Co4 O8 C16 -123.7(5) . . . . ?
O10 Co4 O8 C16 59.0(5) 2_668 . . . ?
O9 C17 O10 Co1 -30.4(9) . . . 1_655 ?
C12 C17 O10 Co1 150.4(4) . . . 1_655 ?
O9 C17 O10 Co4 111.4(7) . . . 2_668 ?
C12 C17 O10 Co4 -67.9(7) . . . 2_668 ?
O12 C39 O11 Co3 5.1(9) . . . 2_568 ?
C14 C39 O11 Co3 -175.4(4) . . . 2_568 ?
O11 C39 O12 Co2 -22.5(9) . . . 1_654 ?
C14 C39 O12 Co2 158.0(4) . . . 1_654 ?
O11 Co3 O13 Co2 -53.4(2) 2_568 . . 2_469 ?
O2 Co3 O13 Co2 105.40(18) . . . 2_469 ?
N1 Co3 O13 Co2 -149.04(19) . . . 2_469 ?
O5 Co3 O13 Co2 22.93(15) 2_369 . . 2_469 ?
O11 Co3 O13 Co2 -159.1(2) 2_568 . . . ?
O2 Co3 O13 Co2 -0.3(2) . . . . ?
N1 Co3 O13 Co2 105.3(2) . . . . ?
O5 Co3 O13 Co2 -82.8(2) 2_369 . . . ?
O1 Co2 O13 Co3 19.8(2) . . . . ?
O5 Co2 O13 Co3 -171.2(2) 1_655 . . . ?
O13 Co2 O13 Co3 108.1(3) 2_469 . . . ?
N7 Co2 O13 Co3 -70.8(3) . . . . ?
O1 Co2 O13 Co2 -88.34(18) . . . 2_469 ?
O5 Co2 O13 Co2 80.68(17) 1_655 . . 2_469 ?
O13 Co2 O13 Co2 0.0 2_469 . . 2_469 ?
N7 Co2 O13 Co2 -178.95(19) . . . 2_469 ?
O8 Co4 O14 Co1 -2.0(3) . . . . ?
O4 Co4 O14 Co1 -161.0(2) 2_469 . . . ?
N4 Co4 O14 Co1 101.7(3) . . . . ?
O10 Co4 O14 Co1 -81.5(2) 2_668 . . . ?
O8 Co4 O14 Co1 101.7(2) . . . 2_568 ?
O4 Co4 O14 Co1 -57.3(2) 2_469 . . 2_568 ?
N4 Co4 O14 Co1 -154.6(2) . . . 2_568 ?
O10 Co4 O14 Co1 22.18(16) 2_668 . . 2_568 ?
O7 Co1 O14 Co4 8.4(3) . . . . ?
N5 Co1 O14 Co4 -86.7(3) . . . . ?
O10 Co1 O14 Co4 -175.6(2) 1_455 . . . ?
O14 Co1 O14 Co4 103.8(3) 2_568 . . . ?
O7 Co1 O14 Co1 -95.5(2) . . . 2_568 ?
N5 Co1 O14 Co1 169.5(2) . . . 2_568 ?
O10 Co1 O14 Co1 80.55(19) 1_455 . . 2_568 ?
O14 Co1 O14 Co1 0.0 2_568 . . 2_568 ?
